data_7237357
loop_
_publ_author_name
'Zhai, Lu'
'Yang, Zhu-Xi'
'Zhang, Wen-Wei'
'Zuo, Jing-Lin'
'Ren, Xiao-Ming'

_publ_section_title
;
 Dual-emission and thermochromic luminescence alkaline earth metal
 coordination polymers and their blend films with polyvinylidene fluoride
 for detecting nitrobenzene vapor
;
_journal_issue 26
_journal_name_full 'Journal of Materials Chemistry C'
_journal_page_first 7030
_journal_paper_doi 10.1039/C8TC02400F
_journal_volume 6
_journal_year 2018
_chemical_formula_moiety 'C40 H26 O18 S2 Sr3'
_chemical_formula_sum 'C40 H26 O18 S2 Sr3'
_chemical_formula_weight 1121.59
_space_group_crystal_system triclinic
_space_group_IT_number 2
_space_group_name_Hall '-P 1'
_space_group_name_H-M_alt 'P -1'
_atom_sites_solution_hydrogens mixed
_atom_sites_solution_primary direct
_audit_creation_date 2018-06-01
_audit_creation_method
;
Olex2 1.2
(compiled 2018.05.18 svn.r3508 for OlexSys, GUI svn.r5497)
;
_audit_update_record
;
2018-06-01 deposited with the CCDC.
2018-06-08 downloaded from the CCDC.
;
_cell_angle_alpha 106.737(2)
_cell_angle_beta 108.856(2)
_cell_angle_gamma 104.541(2)
_cell_formula_units_Z 1
_cell_length_a 10.2325(4)
_cell_length_b 10.4579(4)
_cell_length_c 11.6650(4)
_cell_measurement_reflns_used 9517
_cell_measurement_temperature 297(2)
_cell_measurement_theta_max 28.311
_cell_measurement_theta_min 2.273
_cell_volume 1046.50(7)
_computing_cell_refinement 'SAINT v8.34A (Bruker, 2013)'
_computing_data_reduction 'SAINT v8.34A (Bruker, 2013)'
_computing_molecular_graphics 'Olex2 (Dolomanov et al., 2009)'
_computing_publication_material 'Olex2 (Dolomanov et al., 2009)'
_computing_structure_refinement 'ShelXL (Sheldrick, 2015)'
_computing_structure_solution 'ShelXS (Sheldrick, 2008)'
_diffrn_ambient_temperature 297.15
_diffrn_measured_fraction_theta_full 0.999
_diffrn_measured_fraction_theta_max 0.999
_diffrn_measurement_device_type bruker-CCD
_diffrn_radiation_monochromator graphite
_diffrn_radiation_source 'fine-focus sealed tube'
_diffrn_radiation_type MoK\a
_diffrn_radiation_wavelength 0.71073
_diffrn_reflns_av_R_equivalents 0.0295
_diffrn_reflns_av_unetI/netI 0.0248
_diffrn_reflns_Laue_measured_fraction_full 0.999
_diffrn_reflns_Laue_measured_fraction_max 0.999
_diffrn_reflns_limit_h_max 12
_diffrn_reflns_limit_h_min -12
_diffrn_reflns_limit_k_max 12
_diffrn_reflns_limit_k_min -12
_diffrn_reflns_limit_l_max 13
_diffrn_reflns_limit_l_min -13
_diffrn_reflns_number 16625
_diffrn_reflns_point_group_measured_fraction_full 0.999
_diffrn_reflns_point_group_measured_fraction_max 0.999
_diffrn_reflns_theta_full 25.010
_diffrn_reflns_theta_max 25.010
_diffrn_reflns_theta_min 2.198
_exptl_absorpt_coefficient_mu 3.987
_exptl_absorpt_correction_T_max 0.5179
_exptl_absorpt_correction_T_min 0.4881
_exptl_absorpt_correction_type multi-scan
_exptl_absorpt_process_details adabs
_exptl_crystal_colour yellow
_exptl_crystal_colour_primary yellow
_exptl_crystal_density_diffrn 1.780
_exptl_crystal_description block
_exptl_crystal_F_000 556
_exptl_crystal_size_max 0.21
_exptl_crystal_size_mid 0.2
_exptl_crystal_size_min 0.19
_refine_diff_density_max 1.986
_refine_diff_density_min -1.536
_refine_diff_density_rms 0.097
_refine_ls_extinction_method none
_refine_ls_goodness_of_fit_ref 1.048
_refine_ls_hydrogen_treatment constr
_refine_ls_matrix_type full
_refine_ls_number_parameters 315
_refine_ls_number_reflns 3686
_refine_ls_number_restraints 366
_refine_ls_restrained_S_all 1.175
_refine_ls_R_factor_all 0.0454
_refine_ls_R_factor_gt 0.0354
_refine_ls_shift/su_max 0.001
_refine_ls_shift/su_mean 0.000
_refine_ls_structure_factor_coef Fsqd
_refine_ls_weighting_details 'w=1/[\s^2^(Fo^2^)+(0.0358P)^2^+3.6417P] where P=(Fo^2^+2Fc^2^)/3'
_refine_ls_weighting_scheme calc
_refine_ls_wR_factor_gt 0.0819
_refine_ls_wR_factor_ref 0.0877
_reflns_Friedel_coverage 0.000
_reflns_number_gt 3141
_reflns_number_total 3686
_reflns_threshold_expression 'I > 2\s(I)'
_cod_data_source_file c8tc02400f2.cif
_cod_data_source_block sr
_cod_database_code 7237357
_shelx_shelxl_version_number 2014/7
_shelx_space_group_comment
;
The symmetry employed for this shelxl refinement is uniquely defined
by the following loop, which should always be used as a source of
symmetry information in preference to the above space-group names.
They are only intended as comments.
;
_shelx_estimated_absorpt_t_max 0.518
_shelx_estimated_absorpt_t_min 0.488
_olex2_refinement_description
;
1. Fixed Uiso
 At 1.2 times of:
  All C(H) groups, All O(H) groups
 At 1.5 times of:
  All C(H,H,H) groups
2. Restrained distances
 S1A-C19A = S1A-C20A = S1-C19 = S1-C20
 1.78 with sigma of 0.02
3. Rigid bond restraints
 All non-hydrogen atoms
 with sigma for 1-2 distances of 0.005 and sigma for 1-3 distances of 0.005
4. Uiso/Uaniso restraints and constraints
All non-hydrogen atoms have similar U: within 2A with sigma of 0.005 and sigma
for terminal atoms of 0.01
Uanis(C19) \\sim Ueq, Uanis(C19A) \\sim Ueq, Uanis(S1) \\sim Ueq, Uanis(C20)
\\sim Ueq: with sigma of 0.005 and sigma for terminal atoms of 0.01
5. Others
 Sof(C19A)=Sof(H19D)=Sof(H19E)=Sof(H19F)=Sof(C20A)=Sof(H20D)=Sof(H20E)=
 Sof(H20F)=Sof(S1A)=1-FVAR(1)
 Sof(C19)=Sof(H19A)=Sof(H19B)=Sof(H19C)=Sof(C20)=Sof(H20A)=Sof(H20B)=Sof(H20C)=
 Sof(S1)=FVAR(1)
6.a Riding coordinates:
 O3(H3)
6.b Me refined with riding coordinates:
 C19A(H19D,H19E,H19F), C20(H20A,H20B,H20C), C20A(H20D,H20E,H20F)
6.c Aromatic/amide H refined with riding coordinates:
 C3(H3A), C5(H5), C7(H7), C12(H12), C14(H14), C16(H16)
6.d Idealised Me refined as rotating group:
 C19(H19A,H19B,H19C)
;
_olex2_submission_special_instructions 'No special instructions were received'

loop_
_space_group_symop_operation_xyz
'x, y, z'
'-x, -y, -z'

loop_
_atom_site_label
_atom_site_type_symbol
_atom_site_fract_x
_atom_site_fract_y
_atom_site_fract_z
_atom_site_U_iso_or_equiv
_atom_site_adp_type
_atom_site_occupancy
_atom_site_site_symmetry_order
_atom_site_calc_flag
_atom_site_refinement_flags_posn
_atom_site_refinement_flags_adp
_atom_site_refinement_flags_occupancy
_atom_site_disorder_assembly
_atom_site_disorder_group
Sr1 Sr 1.5000 1.5000 0.5000 0.01435(13) Uani 1 2 d S TU P A .
Sr2 Sr 1.36041(4) 1.09466(4) 0.43397(3) 0.01695(11) Uani 1 1 d . U . . .
O1 O 1.2829(3) 1.3184(3) 0.4895(3) 0.0312(7) Uani 1 1 d . U . . .
O2 O 1.1188(4) 1.1084(3) 0.4478(4) 0.0447(8) Uani 1 1 d . U . . .
O3 O 0.6227(3) 1.3308(3) 0.5494(3) 0.0259(6) Uani 1 1 d . U . . .
H3 H 0.6417 1.3567 0.6408 0.031 Uiso 1 1 d R . . . .
O4 O 0.6403(3) 1.1172(3) 0.5004(3) 0.0228(6) Uani 1 1 d . U . . .
O5 O 1.5593(5) 2.4110(4) 0.8705(3) 0.0560(11) Uani 1 1 d . U . . .
O6 O 1.4564(4) 2.2072(4) 0.6901(3) 0.0480(9) Uani 1 1 d . U . . .
O7 O 1.3997(4) 2.2167(3) 1.2841(3) 0.0420(8) Uani 1 1 d . U . . .
O8 O 1.4410(4) 2.4157(3) 1.2521(3) 0.0378(8) Uani 1 1 d . U . . .
O9 O 1.1891(5) 0.8937(4) 0.2124(4) 0.0640(10) Uani 1 1 d . U . . .
C1 C 1.1657(5) 1.2422(4) 0.4908(5) 0.0289(8) Uani 1 1 d . U . . .
C2 C 1.0834(4) 1.3208(4) 0.5500(4) 0.0218(7) Uani 1 1 d . U . . .
C3 C 0.9358(4) 1.2489(4) 0.5242(4) 0.0201(7) Uani 1 1 d . U . . .
H3A H 0.8888 1.1499 0.4739 0.024 Uiso 1 1 calc R . . . .
C4 C 0.8589(4) 1.3250(4) 0.5737(4) 0.0191(7) Uani 1 1 d . U . . .
C5 C 0.9314(4) 1.4722(4) 0.6525(4) 0.0221(8) Uani 1 1 d . U . . .
H5 H 0.8796 1.5234 0.6848 0.026 Uiso 1 1 calc R . . . .
C6 C 1.0809(5) 1.5437(4) 0.6835(4) 0.0237(8) Uani 1 1 d . U . . .
C7 C 1.1549(5) 1.4665(4) 0.6293(4) 0.0247(8) Uani 1 1 d . U . . .
H7 H 1.2536 1.5139 0.6467 0.030 Uiso 1 1 calc R . . . .
C8 C 0.6967(4) 1.2530(4) 0.5398(4) 0.0182(7) Uani 1 1 d . U . . .
C9 C 1.1586(5) 1.6959(4) 0.7643(4) 0.0277(9) Uani 1 1 d . U . . .
C10 C 1.2301(5) 1.8213(4) 0.8268(4) 0.0275(9) Uani 1 1 d . U . . .
C11 C 1.3124(5) 1.9744(4) 0.8931(4) 0.0253(8) Uani 1 1 d . U . . .
C12 C 1.3705(5) 2.0472(4) 0.8267(4) 0.0271(8) Uani 1 1 d . U . . .
H12 H 1.3599 1.9959 0.7424 0.033 Uiso 1 1 calc R . . . .
C13 C 1.4440(5) 2.1959(4) 0.8861(4) 0.0270(8) Uani 1 1 d . U . . .
C14 C 1.4619(5) 2.2732(4) 1.0127(4) 0.0265(8) Uani 1 1 d . U . . .
H14 H 1.5121 2.3729 1.0526 0.032 Uiso 1 1 calc R . . . .
C15 C 1.4047(5) 2.2014(4) 1.0798(4) 0.0244(8) Uani 1 1 d . U . . .
C16 C 1.3325(5) 2.0527(4) 1.0208(4) 0.0257(8) Uani 1 1 d . U . . .
H16 H 1.2970 2.0044 1.0668 0.031 Uiso 1 1 calc R . . . .
C17 C 1.4873(6) 2.2700(5) 0.8052(4) 0.0348(9) Uani 1 1 d . U . . .
C18 C 1.4164(5) 2.2836(4) 1.2146(4) 0.0274(8) Uani 1 1 d . U . . .
C19 C 1.009(2) 0.6754(18) 0.013(2) 0.094(3) Uani 0.384(5) 1 d D U . A 1
H19A H 1.0467 0.6857 -0.0510 0.141 Uiso 0.384(5) 1 calc GR . . A 1
H19B H 0.9064 0.6099 -0.0328 0.141 Uiso 0.384(5) 1 calc GR . . A 1
H19C H 1.0666 0.6382 0.0673 0.141 Uiso 0.384(5) 1 calc GR . . A 1
C19A C 0.9651(14) 0.7539(17) -0.0269(11) 0.101(3) Uani 0.616(5) 1 d D U . A 2
H19D H 0.8763 0.6676 -0.0754 0.151 Uiso 0.616(5) 1 calc R . . A 2
H19E H 0.9387 0.8364 -0.0235 0.151 Uiso 0.616(5) 1 calc R . . A 2
H19F H 1.0304 0.7503 -0.0701 0.151 Uiso 0.616(5) 1 calc R . . A 2
C20 C 0.905(2) 0.746(2) 0.162(2) 0.070(3) Uani 0.384(5) 1 d D U . A 1
H20A H 0.8025 0.7273 0.1091 0.105 Uiso 0.384(5) 1 calc R . . A 1
H20B H 0.9206 0.6576 0.1447 0.105 Uiso 0.384(5) 1 calc R . . A 1
H20C H 0.9262 0.7904 0.2543 0.105 Uiso 0.384(5) 1 calc R . . A 1
C20A C 0.9204(13) 0.8066(13) 0.1898(13) 0.072(3) Uani 0.616(5) 1 d D U . A 2
H20D H 0.8268 0.7257 0.1404 0.107 Uiso 0.616(5) 1 calc R . . A 2
H20E H 0.9550 0.8249 0.2821 0.107 Uiso 0.616(5) 1 calc R . . A 2
H20F H 0.9075 0.8902 0.1774 0.107 Uiso 0.616(5) 1 calc R . . A 2
S1 S 1.0236(6) 0.8648(6) 0.1238(5) 0.0749(13) Uani 0.384(5) 1 d D U . A 1
S1A S 1.0552(4) 0.7675(4) 0.1330(4) 0.1032(13) Uani 0.616(5) 1 d D U . A 2

loop_
_atom_site_aniso_label
_atom_site_aniso_U_11
_atom_site_aniso_U_22
_atom_site_aniso_U_33
_atom_site_aniso_U_23
_atom_site_aniso_U_13
_atom_site_aniso_U_12
Sr1 0.0173(3) 0.0115(2) 0.0169(3) 0.00611(19) 0.0098(2) 0.00578(19)
Sr2 0.0187(2) 0.01376(19) 0.0211(2) 0.00805(15) 0.01050(15) 0.00649(14)
O1 0.0255(15) 0.0226(14) 0.0563(19) 0.0162(13) 0.0295(14) 0.0097(11)
O2 0.0332(17) 0.0207(14) 0.081(2) 0.0097(15) 0.0378(17) 0.0076(13)
O3 0.0221(14) 0.0195(13) 0.0396(16) 0.0112(12) 0.0148(12) 0.0119(11)
O4 0.0194(13) 0.0140(12) 0.0385(16) 0.0124(12) 0.0152(12) 0.0061(10)
O5 0.101(3) 0.0248(16) 0.0356(19) 0.0116(14) 0.036(2) 0.0068(18)
O6 0.074(2) 0.0384(18) 0.0242(15) 0.0086(13) 0.0260(16) 0.0069(17)
O7 0.071(2) 0.0327(16) 0.0250(16) 0.0157(13) 0.0244(15) 0.0132(16)
O8 0.066(2) 0.0193(14) 0.0222(15) 0.0042(12) 0.0225(15) 0.0081(14)
O9 0.0540(19) 0.0522(19) 0.0500(19) -0.0032(15) 0.0191(15) -0.0032(16)
C1 0.0226(16) 0.0206(15) 0.051(2) 0.0160(14) 0.0226(15) 0.0095(13)
C2 0.0195(16) 0.0182(15) 0.0312(18) 0.0103(13) 0.0142(14) 0.0074(13)
C3 0.0196(16) 0.0151(16) 0.0257(18) 0.0072(14) 0.0114(14) 0.0057(13)
C4 0.0191(15) 0.0159(15) 0.0241(17) 0.0093(13) 0.0111(13) 0.0057(12)
C5 0.0225(17) 0.0183(16) 0.0271(18) 0.0068(14) 0.0136(15) 0.0089(13)
C6 0.0232(16) 0.0172(15) 0.0277(17) 0.0063(13) 0.0115(14) 0.0052(13)
C7 0.0196(17) 0.0198(16) 0.0325(19) 0.0081(14) 0.0132(15) 0.0039(14)
C8 0.0180(15) 0.0162(15) 0.0255(17) 0.0112(13) 0.0117(13) 0.0080(12)
C9 0.0254(19) 0.0215(16) 0.0294(19) 0.0039(15) 0.0121(16) 0.0050(14)
C10 0.0275(19) 0.0217(16) 0.0269(19) 0.0047(14) 0.0124(15) 0.0044(15)
C11 0.0284(18) 0.0190(15) 0.0239(17) 0.0051(13) 0.0105(14) 0.0066(14)
C12 0.034(2) 0.0225(17) 0.0189(17) 0.0031(14) 0.0109(15) 0.0084(15)
C13 0.0373(19) 0.0222(16) 0.0210(16) 0.0089(14) 0.0143(15) 0.0079(15)
C14 0.038(2) 0.0179(17) 0.0193(17) 0.0059(14) 0.0119(15) 0.0059(15)
C15 0.0330(18) 0.0202(16) 0.0174(15) 0.0072(13) 0.0103(14) 0.0071(14)
C16 0.0307(19) 0.0200(16) 0.0233(17) 0.0082(14) 0.0117(15) 0.0051(15)
C17 0.054(2) 0.0273(18) 0.0241(17) 0.0104(15) 0.0220(17) 0.0099(17)
C18 0.0409(19) 0.0225(16) 0.0197(16) 0.0097(13) 0.0155(15) 0.0085(15)
C19 0.071(5) 0.082(5) 0.069(5) -0.003(4) 0.016(4) -0.006(4)
C19A 0.065(4) 0.101(5) 0.081(3) -0.004(4) 0.022(3) 0.005(4)
C20 0.046(4) 0.065(5) 0.067(5) 0.020(4) 0.009(3) -0.002(4)
C20A 0.046(4) 0.064(5) 0.067(4) 0.014(4) 0.007(3) 0.001(4)
S1 0.062(2) 0.071(2) 0.0539(18) 0.0246(15) 0.0061(15) -0.0063(17)
S1A 0.0567(16) 0.075(2) 0.099(2) -0.0260(17) 0.0132(15) 0.0001(15)

loop_
_atom_type_symbol
_atom_type_description
_atom_type_scat_dispersion_real
_atom_type_scat_dispersion_imag
_atom_type_scat_source
C C 0.0033 0.0016 'International Tables Vol C Tables 4.2.6.8 and 6.1.1.4'
H H 0.0000 0.0000 'International Tables Vol C Tables 4.2.6.8 and 6.1.1.4'
O O 0.0106 0.0060 'International Tables Vol C Tables 4.2.6.8 and 6.1.1.4'
S S 0.1246 0.1234 'International Tables Vol C Tables 4.2.6.8 and 6.1.1.4'
Sr Sr -1.5307 3.2498 'International Tables Vol C Tables 4.2.6.8 and 6.1.1.4'

loop_
_geom_angle_atom_site_label_1
_geom_angle_atom_site_label_2
_geom_angle_atom_site_label_3
_geom_angle
_geom_angle_site_symmetry_1
_geom_angle_site_symmetry_3
Sr2 Sr1 Sr2 179.999(11) 2_886 .
O1 Sr1 Sr2 137.78(6) 2_886 .
O1 Sr1 Sr2 42.22(6) . .
O1 Sr1 Sr2 137.78(6) . 2_886
O1 Sr1 Sr2 42.22(6) 2_886 2_886
O1 Sr1 O1 180.00(13) 2_886 .
O1 Sr1 O3 82.31(9) . 1_655
O1 Sr1 O3 97.69(9) . 2_786
O1 Sr1 O3 82.31(9) 2_886 2_786
O1 Sr1 O3 97.69(9) 2_886 1_655
O1 Sr1 O7 112.09(10) 2_886 1_544
O1 Sr1 O7 67.91(10) 2_886 2_897
O1 Sr1 O7 112.09(10) . 2_897
O1 Sr1 O7 67.91(10) . 1_544
O1 Sr1 O8 100.14(10) 2_886 2_897
O1 Sr1 O8 79.86(10) 2_886 1_544
O1 Sr1 O8 79.86(10) . 2_897
O1 Sr1 O8 100.14(10) . 1_544
O1 Sr1 C18 94.52(11) 2_886 1_544
O1 Sr1 C18 85.48(11) . 1_544
O1 Sr1 C18 94.52(11) . 2_897
O1 Sr1 C18 85.48(11) 2_886 2_897
O3 Sr1 Sr2 44.98(6) 1_655 .
O3 Sr1 Sr2 135.02(6) 1_655 2_886
O3 Sr1 Sr2 44.98(6) 2_786 2_886
O3 Sr1 Sr2 135.02(6) 2_786 .
O3 Sr1 O3 180.0 2_786 1_655
O3 Sr1 O7 117.45(10) 1_655 2_897
O3 Sr1 O7 62.55(10) 2_786 2_897
O3 Sr1 O7 62.55(10) 1_655 1_544
O3 Sr1 O7 117.45(10) 2_786 1_544
O3 Sr1 O8 82.02(10) 1_655 2_897
O3 Sr1 O8 97.98(10) 1_655 1_544
O3 Sr1 O8 97.98(10) 2_786 2_897
O3 Sr1 O8 82.02(10) 2_786 1_544
O3 Sr1 C18 78.71(11) 2_786 2_897
O3 Sr1 C18 101.29(11) 1_655 2_897
O3 Sr1 C18 101.29(11) 2_786 1_544
O3 Sr1 C18 78.71(11) 1_655 1_544
O7 Sr1 Sr2 139.43(6) 2_897 .
O7 Sr1 Sr2 139.43(6) 1_544 2_886
O7 Sr1 Sr2 40.57(6) 2_897 2_886
O7 Sr1 Sr2 40.57(6) 1_544 .
O7 Sr1 O7 180.00(10) 2_897 1_544
O7 Sr1 C18 23.27(9) 2_897 2_897
O7 Sr1 C18 156.73(9) 1_544 2_897
O7 Sr1 C18 23.27(9) 1_544 1_544
O7 Sr1 C18 156.73(9) 2_897 1_544
O8 Sr1 Sr2 86.23(7) 2_897 2_886
O8 Sr1 Sr2 86.23(7) 1_544 .
O8 Sr1 Sr2 93.77(7) 2_897 .
O8 Sr1 Sr2 93.77(7) 1_544 2_886
O8 Sr1 O7 45.91(9) 2_897 2_897
O8 Sr1 O7 134.09(9) 1_544 2_897
O8 Sr1 O7 45.91(9) 1_544 1_544
O8 Sr1 O7 134.09(9) 2_897 1_544
O8 Sr1 O8 180.0 2_897 1_544
O8 Sr1 C18 22.85(10) 1_544 1_544
O8 Sr1 C18 157.15(10) 2_897 1_544
O8 Sr1 C18 157.15(10) 1_544 2_897
O8 Sr1 C18 22.85(10) 2_897 2_897
C18 Sr1 Sr2 116.17(7) 2_897 .
C18 Sr1 Sr2 63.83(7) 1_544 .
C18 Sr1 Sr2 116.18(7) 1_544 2_886
C18 Sr1 Sr2 63.82(7) 2_897 2_886
C18 Sr1 C18 180.0 2_897 1_544
O1 Sr2 Sr1 39.25(6) . .
O1 Sr2 O3 75.12(8) . 1_655
O1 Sr2 O4 123.37(8) . 1_655
O1 Sr2 C1 25.66(10) . .
O1 Sr2 C8 99.25(9) . 1_655
O1 Sr2 S1 95.99(13) . .
O2 Sr2 Sr1 89.46(7) . .
O2 Sr2 O1 50.34(9) . .
O2 Sr2 O3 123.24(9) . 1_655
O2 Sr2 O4 162.17(11) . 1_655
O2 Sr2 O6 80.72(13) . 1_545
O2 Sr2 C1 25.00(10) . .
O2 Sr2 C8 145.91(10) . 1_655
O2 Sr2 S1 66.43(13) . .
O3 Sr2 Sr1 40.16(6) 1_655 .
O3 Sr2 C1 98.74(10) 1_655 .
O3 Sr2 C8 24.14(9) 1_655 1_655
O3 Sr2 S1 143.91(10) 1_655 .
O4 Sr2 Sr1 87.28(5) 1_655 .
O4 Sr2 Sr1 153.48(6) 2_776 .
O4 Sr2 O1 138.70(9) 2_776 .
O4 Sr2 O2 97.64(10) 2_776 .
O4 Sr2 O3 48.40(8) 1_655 1_655
O4 Sr2 O3 118.31(9) 2_776 1_655
O4 Sr2 O4 78.16(9) 2_776 1_655
O4 Sr2 O6 75.71(10) 2_776 1_545
O4 Sr2 C1 144.72(10) 1_655 .
O4 Sr2 C1 117.33(10) 2_776 .
O4 Sr2 C8 99.33(9) 2_776 1_655
O4 Sr2 C8 24.34(9) 1_655 1_655
O4 Sr2 S1 91.69(11) 2_776 .
O4 Sr2 S1 130.53(12) 1_655 .
O6 Sr2 Sr1 80.32(8) 1_545 .
O6 Sr2 O1 73.93(11) 1_545 .
O6 Sr2 O3 68.99(10) 1_545 1_655
O6 Sr2 O4 81.45(11) 1_545 1_655
O6 Sr2 C1 73.17(13) 1_545 .
O6 Sr2 C8 75.18(11) 1_545 1_655
O6 Sr2 S1 143.00(12) 1_545 .
O7 Sr2 Sr1 49.58(7) 1_544 .
O7 Sr2 O1 72.75(10) 1_544 .
O7 Sr2 O2 105.46(12) 1_544 .
O7 Sr2 O3 65.55(10) 1_544 1_655
O7 Sr2 O4 85.61(11) 1_544 1_655
O7 Sr2 O4 148.32(10) 1_544 2_776
O7 Sr2 O6 128.76(11) 1_544 1_545
O7 Sr2 C1 91.45(12) 1_544 .
O7 Sr2 C8 73.09(11) 1_544 1_655
O7 Sr2 S1 78.39(11) 1_544 .
O9 Sr2 Sr1 124.85(11) . .
O9 Sr2 O1 114.72(13) . .
O9 Sr2 O2 84.61(13) . .
O9 Sr2 O3 139.37(11) . 1_655
O9 Sr2 O4 111.53(12) . 1_655
O9 Sr2 O4 81.40(13) . 2_776
O9 Sr2 O6 150.76(13) . 1_545
O9 Sr2 O7 79.54(13) . 1_544
O9 Sr2 C1 102.40(14) . .
O9 Sr2 C8 127.05(12) . 1_655
O9 Sr2 S1 19.73(15) . .
C1 Sr2 Sr1 64.90(8) . .
C1 Sr2 C8 122.36(11) . 1_655
C1 Sr2 S1 82.73(14) . .
C8 Sr2 Sr1 63.18(7) 1_655 .
C8 Sr2 S1 141.76(11) 1_655 .
S1 Sr2 Sr1 114.46(9) . .
Sr1 O1 Sr2 98.53(9) . .
C1 O1 Sr1 170.8(3) . .
C1 O1 Sr2 90.6(2) . .
C1 O2 Sr2 94.3(2) . .
Sr1 O3 Sr2 94.86(9) 1_455 1_455
Sr1 O3 H3 99.8 1_455 .
Sr2 O3 H3 99.9 1_455 .
C8 O3 Sr1 158.0(3) . 1_455
C8 O3 Sr2 91.9(2) . 1_455
C8 O3 H3 99.6 . .
Sr2 O4 Sr2 101.84(9) 2_776 1_455
C8 O4 Sr2 96.3(2) . 1_455
C8 O4 Sr2 145.0(3) . 2_776
C17 O6 Sr2 170.4(4) . 1_565
Sr2 O7 Sr1 89.85(9) 1_566 1_566
C18 O7 Sr1 86.7(2) . 1_566
C18 O7 Sr2 175.8(3) . 1_566
C18 O8 Sr1 104.1(2) . 1_566
S1 O9 Sr2 127.7(3) . .
S1A O9 Sr2 148.5(3) . .
O1 C1 Sr2 63.7(2) . .
O1 C1 C2 117.2(4) . .
O2 C1 Sr2 60.7(2) . .
O2 C1 O1 123.2(4) . .
O2 C1 C2 119.6(4) . .
C2 C1 Sr2 167.5(3) . .
C3 C2 C1 120.9(4) . .
C7 C2 C1 119.2(4) . .
C7 C2 C3 119.9(4) . .
C2 C3 H3A 120.0 . .
C4 C3 C2 120.0(4) . .
C4 C3 H3A 120.0 . .
C3 C4 C5 119.7(4) . .
C3 C4 C8 121.4(3) . .
C5 C4 C8 118.9(3) . .
C4 C5 H5 119.7 . .
C4 C5 C6 120.7(4) . .
C6 C5 H5 119.7 . .
C5 C6 C7 118.9(4) . .
C5 C6 C9 121.9(4) . .
C7 C6 C9 119.2(4) . .
C2 C7 C6 120.8(4) . .
C2 C7 H7 119.6 . .
C6 C7 H7 119.6 . .
O3 C8 Sr2 64.0(2) . 1_455
O3 C8 O4 123.0(3) . .
O3 C8 C4 117.9(3) . .
O4 C8 Sr2 59.32(19) . 1_455
O4 C8 C4 119.1(3) . .
C4 C8 Sr2 172.7(3) . 1_455
C10 C9 C6 175.0(5) . .
C9 C10 C11 175.7(5) . .
C12 C11 C10 119.0(4) . .
C12 C11 C16 119.2(4) . .
C16 C11 C10 121.8(4) . .
C11 C12 H12 120.0 . .
C13 C12 C11 120.1(4) . .
C13 C12 H12 120.0 . .
C12 C13 C14 120.3(4) . .
C12 C13 C17 117.9(4) . .
C14 C13 C17 121.5(4) . .
C13 C14 H14 120.0 . .
C13 C14 C15 120.0(4) . .
C15 C14 H14 120.0 . .
C14 C15 C18 120.9(4) . .
C16 C15 C14 119.6(4) . .
C16 C15 C18 119.4(4) . .
C11 C16 H16 119.6 . .
C15 C16 C11 120.8(4) . .
C15 C16 H16 119.6 . .
O5 C17 C13 113.7(4) . .
O6 C17 O5 123.4(4) . .
O6 C17 C13 122.8(4) . .
O7 C18 Sr1 70.1(2) . 1_566
O7 C18 O8 122.3(4) . .
O7 C18 C15 118.2(4) . .
O8 C18 Sr1 53.0(2) . 1_566
O8 C18 C15 119.6(4) . .
C15 C18 Sr1 168.3(3) . 1_566
H19A C19 H19B 109.5 . .
H19A C19 H19C 109.5 . .
H19B C19 H19C 109.5 . .
S1 C19 H19A 109.5 . .
S1 C19 H19B 109.5 . .
S1 C19 H19C 109.5 . .
H19D C19A H19E 109.5 . .
H19D C19A H19F 109.5 . .
H19E C19A H19F 109.5 . .
S1A C19A H19D 109.5 . .
S1A C19A H19E 109.5 . .
S1A C19A H19F 109.5 . .
H20A C20 H20B 109.5 . .
H20A C20 H20C 109.5 . .
H20B C20 H20C 109.5 . .
S1 C20 H20A 109.5 . .
S1 C20 H20B 109.5 . .
S1 C20 H20C 109.5 . .
H20D C20A H20E 109.5 . .
H20D C20A H20F 109.5 . .
H20E C20A H20F 109.5 . .
S1A C20A H20D 109.5 . .
S1A C20A H20E 109.5 . .
S1A C20A H20F 109.5 . .
O9 S1 Sr2 32.6(2) . .
O9 S1 C19 87.7(7) . .
O9 S1 C20 108.1(8) . .
C19 S1 Sr2 119.7(7) . .
C20 S1 Sr2 106.4(7) . .
C20 S1 C19 78.4(10) . .
O9 S1A C19A 113.1(6) . .
O9 S1A C20A 104.9(4) . .
C19A S1A C20A 96.7(7) . .

loop_
_geom_bond_atom_site_label_1
_geom_bond_atom_site_label_2
_geom_bond_distance
_geom_bond_site_symmetry_2
Sr1 Sr2 3.8692(4) .
Sr1 Sr2 3.8692(4) 2_886
Sr1 O1 2.476(3) 2_886
Sr1 O1 2.476(3) .
Sr1 O3 2.504(3) 2_786
Sr1 O3 2.504(3) 1_655
Sr1 O7 2.946(3) 2_897
Sr1 O7 2.946(3) 1_544
Sr1 O8 2.577(3) 2_897
Sr1 O8 2.577(3) 1_544
Sr1 C18 3.128(4) 2_897
Sr1 C18 3.128(4) 1_544
Sr2 O1 2.629(3) .
Sr2 O2 2.565(3) .
Sr2 O3 2.745(3) 1_655
Sr2 O4 2.642(3) 1_655
Sr2 O4 2.543(3) 2_776
Sr2 O6 2.603(3) 1_545
Sr2 O7 2.516(3) 1_544
Sr2 O9 2.503(4) .
Sr2 C1 2.932(4) .
Sr2 C8 3.053(4) 1_655
Sr2 S1 3.677(4) .
O1 C1 1.270(5) .
O2 C1 1.242(5) .
O3 Sr1 2.504(3) 1_455
O3 Sr2 2.745(3) 1_455
O3 H3 0.9600 .
O3 C8 1.249(4) .
O4 Sr2 2.543(3) 2_776
O4 Sr2 2.642(3) 1_455
O4 C8 1.266(4) .
O5 C17 1.320(6) .
O6 Sr2 2.603(3) 1_565
O6 C17 1.203(5) .
O7 Sr1 2.946(3) 1_566
O7 Sr2 2.516(3) 1_566
O7 C18 1.238(5) .
O8 Sr1 2.577(3) 1_566
O8 C18 1.252(5) .
O9 S1 1.568(7) .
O9 S1A 1.430(5) .
C1 C2 1.503(6) .
C2 C3 1.393(5) .
C2 C7 1.380(6) .
C3 H3A 0.9300 .
C3 C4 1.389(5) .
C4 C5 1.391(5) .
C4 C8 1.501(5) .
C5 H5 0.9300 .
C5 C6 1.394(6) .
C6 C7 1.395(6) .
C6 C9 1.439(6) .
C7 H7 0.9300 .
C8 Sr2 3.053(4) 1_455
C9 C10 1.187(6) .
C10 C11 1.435(6) .
C11 C12 1.394(6) .
C11 C16 1.395(6) .
C12 H12 0.9300 .
C12 C13 1.386(6) .
C13 C14 1.390(6) .
C13 C17 1.486(6) .
C14 H14 0.9300 .
C14 C15 1.390(6) .
C15 C16 1.384(6) .
C15 C18 1.507(5) .
C16 H16 0.9300 .
C18 Sr1 3.128(4) 1_566
C19 H19A 0.9600 .
C19 H19B 0.9600 .
C19 H19C 0.9600 .
C19 S1 1.968(15) .
C19A H19D 0.9600 .
C19A H19E 0.9600 .
C19A H19F 0.9600 .
C19A S1A 1.738(12) .
C20 H20A 0.9600 .
C20 H20B 0.9600 .
C20 H20C 0.9600 .
C20 S1 1.771(15) .
C20A H20D 0.9600 .
C20A H20E 0.9600 .
C20A H20F 0.9600 .
C20A S1A 1.796(12) .

loop_
_geom_hbond_atom_site_label_D
_geom_hbond_atom_site_label_H
_geom_hbond_atom_site_label_A
_geom_hbond_distance_DH
_geom_hbond_distance_HA
_geom_hbond_distance_DA
_geom_hbond_angle_DHA
_geom_hbond_site_symmetry_A
O3 H3 O6 0.96 2.47 3.031(4) 117.1 1_445

loop_
_geom_torsion_atom_site_label_1
_geom_torsion_atom_site_label_2
_geom_torsion_atom_site_label_3
_geom_torsion_atom_site_label_4
_geom_torsion
_geom_torsion_site_symmetry_1
_geom_torsion_site_symmetry_4
Sr1 O3 C8 Sr2 -108.0(7) 1_455 1_455
Sr1 O3 C8 O4 -114.4(6) 1_455 .
Sr1 O3 C8 C4 64.1(8) 1_455 .
Sr1 O7 C18 O8 -9.9(5) 1_566 .
Sr1 O7 C18 C15 170.8(4) 1_566 .
Sr1 O8 C18 O7 11.6(5) 1_566 .
Sr1 O8 C18 C15 -169.1(3) 1_566 .
Sr2 O1 C1 O2 -12.8(5) . .
Sr2 O1 C1 C2 166.1(4) . .
Sr2 O2 C1 O1 13.2(5) . .
Sr2 O2 C1 C2 -165.7(4) . .
Sr2 O3 C8 O4 -6.4(4) 1_455 .
Sr2 O3 C8 C4 172.1(3) 1_455 .
Sr2 O4 C8 Sr2 -121.2(4) 2_776 1_455
Sr2 O4 C8 O3 6.7(4) 1_455 .
Sr2 O4 C8 O3 -114.5(4) 2_776 .
Sr2 O4 C8 C4 -171.8(3) 1_455 .
Sr2 O4 C8 C4 67.0(5) 2_776 .
Sr2 O9 S1 C19 -169.2(8) . .
Sr2 O9 S1 C20 -92.2(9) . .
Sr2 O9 S1A C19A 143.2(8) . .
Sr2 O9 S1A C20A 39.0(9) . .
Sr2 C1 C2 C3 -106.6(12) . .
Sr2 C1 C2 C7 74.4(14) . .
O1 C1 C2 C3 162.3(4) . .
O1 C1 C2 C7 -16.7(6) . .
O2 C1 C2 C3 -18.7(7) . .
O2 C1 C2 C7 162.3(4) . .
C1 C2 C3 C4 -176.3(4) . .
C1 C2 C7 C6 178.6(4) . .
C2 C3 C4 C5 -2.1(6) . .
C2 C3 C4 C8 175.6(4) . .
C3 C2 C7 C6 -0.4(6) . .
C3 C4 C5 C6 -0.7(6) . .
C3 C4 C8 O3 -157.2(4) . .
C3 C4 C8 O4 21.3(6) . .
C4 C5 C6 C7 2.9(6) . .
C4 C5 C6 C9 179.8(4) . .
C5 C4 C8 O3 20.5(5) . .
C5 C4 C8 O4 -161.0(4) . .
C5 C6 C7 C2 -2.3(6) . .
C7 C2 C3 C4 2.7(6) . .
C8 C4 C5 C6 -178.4(4) . .
C9 C6 C7 C2 -179.3(4) . .
C10 C11 C12 C13 176.8(4) . .
C10 C11 C16 C15 -176.1(4) . .
C11 C12 C13 C14 0.8(7) . .
C11 C12 C13 C17 -172.6(4) . .
C12 C11 C16 C15 2.2(7) . .
C12 C13 C14 C15 -0.6(7) . .
C12 C13 C17 O5 -178.7(5) . .
C12 C13 C17 O6 2.8(8) . .
C13 C14 C15 C16 1.2(7) . .
C13 C14 C15 C18 -177.1(4) . .
C14 C13 C17 O5 7.9(7) . .
C14 C13 C17 O6 -170.5(5) . .
C14 C15 C16 C11 -2.1(7) . .
C14 C15 C18 Sr1 -29.1(17) . 1_566
C14 C15 C18 O7 -161.9(4) . .
C14 C15 C18 O8 18.8(7) . .
C16 C11 C12 C13 -1.6(7) . .
C16 C15 C18 Sr1 152.5(13) . 1_566
C16 C15 C18 O7 19.8(7) . .
C16 C15 C18 O8 -159.5(4) . .
C17 C13 C14 C15 172.6(4) . .
C18 C15 C16 C11 176.3(4) . .
